data_2223407
loop_
_publ_author_name
'Zeng, Wu-Lan'
'Zhang, Hua-Xiang'
'Jian, Fang-Fang'

_publ_section_title
;
 (<i>Z</i>)-3-(3-Phenylallylidene)-1,5-dioxaspiro[5.5]undecane-2,4-dione
;
_journal_coeditor_code HB5108
_journal_issue 10
_journal_name_full 'Acta Crystallographica Section E'
_journal_page_first o2586
_journal_paper_doi 10.1107/S1600536809038781
_journal_volume 65
_journal_year 2009
_chemical_formula_iupac 'C18 H18 O4'
_chemical_formula_moiety 'C18 H18 O4'
_chemical_formula_sum 'C18 H18 O4'
_chemical_formula_weight 298.32
_chemical_name_systematic
;
(<i>Z</i>)-3-(3-Phenylallylidene)-1,5-dioxaspiro[5.5]undecane-2,4-dione
;
_space_group_IT_number 2
_symmetry_cell_setting triclinic
_symmetry_space_group_name_Hall '-P 1'
_symmetry_space_group_name_H-M 'P -1'
_atom_sites_solution_hydrogens geom
_atom_sites_solution_primary direct
_atom_sites_solution_secondary difmap
_cell_angle_alpha 106.82(3)
_cell_angle_beta 100.14(3)
_cell_angle_gamma 93.35(3)
_cell_formula_units_Z 2
_cell_length_a 7.1177(14)
_cell_length_b 9.5506(19)
_cell_length_c 11.734(2)
_cell_measurement_reflns_used 3401
_cell_measurement_temperature 293(2)
_cell_measurement_theta_max 27.48
_cell_measurement_theta_min 3.13
_cell_volume 746.5(3)
_computing_cell_refinement 'SAINT (Bruker, 1997)'
_computing_data_collection 'SMART (Bruker, 1997)'
_computing_data_reduction 'SAINT (Bruker, 1997)'
_computing_molecular_graphics 'SHELXTL (Sheldrick, 2008)'
_computing_publication_material 'SHELXTL (Sheldrick, 2008)'
_computing_structure_refinement 'SHELXL97 (Sheldrick, 2008)'
_computing_structure_solution 'SHELXS97 (Sheldrick, 2008)'
_diffrn_ambient_temperature 293(2)
_diffrn_measured_fraction_theta_full 0.992
_diffrn_measured_fraction_theta_max 0.992
_diffrn_measurement_device_type 'Bruker SMART CCD'
_diffrn_measurement_method \w
_diffrn_radiation_monochromator graphite
_diffrn_radiation_source 'fine-focus sealed tube'
_diffrn_radiation_type MoK\a
_diffrn_radiation_wavelength 0.71073
_diffrn_reflns_av_R_equivalents 0.0164
_diffrn_reflns_av_sigmaI/netI 0.0229
_diffrn_reflns_limit_h_max 9
_diffrn_reflns_limit_h_min -8
_diffrn_reflns_limit_k_max 12
_diffrn_reflns_limit_k_min -12
_diffrn_reflns_limit_l_max 15
_diffrn_reflns_limit_l_min -15
_diffrn_reflns_number 7448
_diffrn_reflns_theta_full 27.48
_diffrn_reflns_theta_max 27.48
_diffrn_reflns_theta_min 3.13
_exptl_absorpt_coefficient_mu 0.093
_exptl_absorpt_correction_type none
_exptl_crystal_colour yellow
_exptl_crystal_density_diffrn 1.327
_exptl_crystal_density_method 'not measured'
_exptl_crystal_description block
_exptl_crystal_F_000 316
_exptl_crystal_size_max 0.22
_exptl_crystal_size_mid 0.18
_exptl_crystal_size_min 0.10
_refine_diff_density_max 0.301
_refine_diff_density_min -0.213
_refine_ls_extinction_method none
_refine_ls_goodness_of_fit_ref 1.168
_refine_ls_hydrogen_treatment constr
_refine_ls_matrix_type full
_refine_ls_number_parameters 199
_refine_ls_number_reflns 3401
_refine_ls_number_restraints 0
_refine_ls_restrained_S_all 1.168
_refine_ls_R_factor_all 0.0629
_refine_ls_R_factor_gt 0.0343
_refine_ls_shift/su_max 0.000
_refine_ls_shift/su_mean 0.000
_refine_ls_structure_factor_coef Fsqd
_refine_ls_weighting_details 'calc w=1/[\s^2^(Fo^2^)+(0.0724P)^2^] where P=(Fo^2^+2Fc^2^)/3'
_refine_ls_weighting_scheme calc
_refine_ls_wR_factor_gt 0.1013
_refine_ls_wR_factor_ref 0.1300
_reflns_number_gt 2309
_reflns_number_total 3401
_reflns_threshold_expression I>2\s(I)
_cod_data_source_file hb5108.cif
_cod_data_source_block I
_cod_depositor_comments
;
The following automatic conversions were performed:
'_symmetry_cell_setting' value 'Triclinic' changed to 'triclinic'
according to '/home/saulius/struct/CIF-dictionaries/cif_core.dic'
dictionary named 'cif_core.dic' version 2.4.1 from 2010-06-29.

Automatic conversion script
Id: cif_fix_enum 1527 2010-12-29 10:47:43Z saulius 

The following automatic conversions were performed:

'_symmetry_cell_setting' value 'Triclinic' changed to 'triclinic'
according to /home/saulius/struct/CIF-dictionaries/cif_core.dic
dictionary named 'cif_core.dic' version 2.4.1 from 2010-06-29.

Automatic conversion script
Id: cif_fix_values 1715 2011-07-08 13:25:40Z adriana 
;
_cod_original_cell_volume 746.6(3)
_cod_database_code 2223407
_cod_database_fobs_code 2223407

loop_
_symmetry_equiv_pos_as_xyz
'x, y, z'
'-x, -y, -z'

loop_
_atom_site_type_symbol
_atom_site_label
_atom_site_fract_x
_atom_site_fract_y
_atom_site_fract_z
_atom_site_U_iso_or_equiv
_atom_site_adp_type
_atom_site_calc_flag
_atom_site_refinement_flags
_atom_site_occupancy
_atom_site_disorder_assembly
_atom_site_disorder_group
O O4 0.07551(13) 0.64682(9) 0.13593(9) 0.0440(3) Uani d . 1 . .
O O3 0.27862(12) 0.86963(9) 0.18966(9) 0.0435(3) Uani d . 1 . .
C C18 -0.01600(18) 0.86915(14) 0.26210(12) 0.0386(3) Uani d . 1 . .
O O2 -0.18747(14) 0.63080(11) 0.20875(11) 0.0555(3) Uani d . 1 . .
C C17 -0.05451(19) 0.70896(14) 0.20042(13) 0.0408(3) Uani d . 1 . .
C C11 0.19207(18) 0.73899(13) 0.09196(12) 0.0375(3) Uani d . 1 . .
C C12 0.07076(19) 0.77924(15) -0.01133(13) 0.0443(3) Uani d . 1 . .
H H12A -0.0251 0.8396 0.0195 0.053 Uiso calc R 1 . .
H H12B 0.0042 0.6902 -0.0723 0.053 Uiso calc R 1 . .
C C10 0.35558(19) 0.65608(14) 0.05319(14) 0.0440(3) Uani d . 1 . .
H H10A 0.3043 0.5604 -0.0042 0.053 Uiso calc R 1 . .
H H10B 0.4353 0.6405 0.1235 0.053 Uiso calc R 1 . .
C C16 0.16915(19) 0.94609(15) 0.26336(13) 0.0443(3) Uani d . 1 . .
C C4 -0.2995(2) 1.28109(15) 0.52506(13) 0.0430(3) Uani d . 1 . .
C C14 -0.1418(2) 1.08555(15) 0.39392(13) 0.0450(3) Uani d . 1 . .
H H14A -0.0315 1.1500 0.4069 0.054 Uiso calc R 1 . .
C C15 -0.15033(19) 0.93622(15) 0.32054(13) 0.0426(3) Uani d . 1 . .
H H15A -0.2635 0.8767 0.3116 0.051 Uiso calc R 1 . .
O O1 0.23340(15) 1.06908(12) 0.32633(13) 0.0728(4) Uani d . 1 . .
C C13 -0.2902(2) 1.13463(16) 0.44451(13) 0.0453(3) Uani d . 1 . .
H H13A -0.3994 1.0674 0.4260 0.054 Uiso calc R 1 . .
C C5 -0.4695(2) 1.31394(17) 0.56535(14) 0.0511(4) Uani d . 1 . .
H H5A -0.5745 1.2418 0.5408 0.061 Uiso calc R 1 . .
C C9 0.4779(2) 0.74002(16) -0.00542(15) 0.0520(4) Uani d . 1 . .
H H9A 0.5422 0.8302 0.0551 0.062 Uiso calc R 1 . .
H H9B 0.5757 0.6807 -0.0346 0.062 Uiso calc R 1 . .
C C3 -0.1442(2) 1.39115(17) 0.56447(14) 0.0505(4) Uani d . 1 . .
H H3A -0.0287 1.3716 0.5399 0.061 Uiso calc R 1 . .
C C6 -0.4845(2) 1.45175(18) 0.64115(15) 0.0576(4) Uani d . 1 . .
H H6A -0.5987 1.4717 0.6676 0.069 Uiso calc R 1 . .
C C8 0.3571(2) 0.77756(18) -0.11085(16) 0.0584(4) Uani d . 1 . .
H H8A 0.3042 0.6875 -0.1755 0.070 Uiso calc R 1 . .
H H8B 0.4376 0.8363 -0.1426 0.070 Uiso calc R 1 . .
C C2 -0.1606(2) 1.52867(18) 0.63955(15) 0.0585(4) Uani d . 1 . .
H H2A -0.0563 1.6015 0.6649 0.070 Uiso calc R 1 . .
C C7 0.1938(2) 0.86284(17) -0.06957(15) 0.0551(4) Uani d . 1 . .
H H7A 0.2471 0.9577 -0.0115 0.066 Uiso calc R 1 . .
H H7B 0.1140 0.8803 -0.1390 0.066 Uiso calc R 1 . .
C C1 -0.3313(3) 1.55903(18) 0.67735(15) 0.0590(4) Uani d . 1 . .
H H1A -0.3420 1.6523 0.7274 0.071 Uiso calc R 1 . .

loop_
_atom_site_aniso_label
_atom_site_aniso_U_11
_atom_site_aniso_U_22
_atom_site_aniso_U_33
_atom_site_aniso_U_12
_atom_site_aniso_U_13
_atom_site_aniso_U_23
O4 0.0515(5) 0.0329(5) 0.0487(6) 0.0045(4) 0.0164(4) 0.0102(4)
O3 0.0393(5) 0.0384(5) 0.0451(6) 0.0004(4) 0.0101(4) 0.0006(4)
C18 0.0396(6) 0.0387(7) 0.0341(7) 0.0034(5) 0.0056(5) 0.0072(6)
O2 0.0517(6) 0.0479(6) 0.0653(8) -0.0055(5) 0.0172(5) 0.0136(5)
C17 0.0412(7) 0.0411(7) 0.0386(7) 0.0026(6) 0.0063(6) 0.0112(6)
C11 0.0407(6) 0.0300(6) 0.0389(7) 0.0024(5) 0.0092(5) 0.0059(5)
C12 0.0454(7) 0.0429(7) 0.0438(8) 0.0112(6) 0.0078(6) 0.0113(6)
C10 0.0470(7) 0.0359(6) 0.0493(8) 0.0123(6) 0.0113(6) 0.0110(6)
C16 0.0415(7) 0.0416(7) 0.0428(8) 0.0034(6) 0.0089(6) 0.0024(6)
C4 0.0470(7) 0.0489(7) 0.0366(7) 0.0114(6) 0.0134(6) 0.0144(6)
C14 0.0458(7) 0.0465(7) 0.0407(8) 0.0060(6) 0.0115(6) 0.0082(6)
C15 0.0420(7) 0.0462(7) 0.0384(7) 0.0034(6) 0.0086(6) 0.0112(6)
O1 0.0542(6) 0.0493(6) 0.0873(9) -0.0122(5) 0.0238(6) -0.0238(6)
C13 0.0448(7) 0.0481(7) 0.0426(8) 0.0063(6) 0.0109(6) 0.0118(6)
C5 0.0522(8) 0.0555(8) 0.0493(9) 0.0097(7) 0.0199(7) 0.0151(7)
C9 0.0492(8) 0.0500(8) 0.0612(10) 0.0158(7) 0.0235(7) 0.0145(7)
C3 0.0492(8) 0.0571(9) 0.0440(9) 0.0071(7) 0.0147(6) 0.0104(7)
C6 0.0644(10) 0.0632(9) 0.0533(10) 0.0229(8) 0.0298(8) 0.0165(8)
C8 0.0696(10) 0.0579(9) 0.0577(10) 0.0154(8) 0.0298(8) 0.0216(8)
C2 0.0685(10) 0.0551(9) 0.0474(9) 0.0000(8) 0.0143(8) 0.0086(8)
C7 0.0685(10) 0.0530(8) 0.0541(10) 0.0214(7) 0.0191(8) 0.0253(8)
C1 0.0802(11) 0.0530(9) 0.0458(9) 0.0170(8) 0.0236(8) 0.0099(7)

loop_
_atom_type_symbol
_atom_type_description
_atom_type_scat_dispersion_real
_atom_type_scat_dispersion_imag
_atom_type_scat_source
C C 0.0033 0.0016 'International Tables Vol C Tables 4.2.6.8 and 6.1.1.4'
H H 0.0000 0.0000 'International Tables Vol C Tables 4.2.6.8 and 6.1.1.4'
O O 0.0106 0.0060 'International Tables Vol C Tables 4.2.6.8 and 6.1.1.4'

loop_
_geom_angle_atom_site_label_1
_geom_angle_atom_site_label_2
_geom_angle_atom_site_label_3
_geom_angle_site_symmetry_1
_geom_angle_site_symmetry_3
_geom_angle
_geom_angle_publ_flag
C17 O4 C11 . . 118.14(10) ?
C16 O3 C11 . . 119.54(10) ?
C15 C18 C16 . . 123.28(12) ?
C15 C18 C17 . . 117.99(12) ?
C16 C18 C17 . . 118.63(12) ?
O2 C17 O4 . . 118.86(12) ?
O2 C17 C18 . . 124.36(14) ?
O4 C17 C18 . . 116.68(12) ?
O4 C11 O3 . . 110.01(11) ?
O4 C11 C10 . . 107.54(10) ?
O3 C11 C10 . . 106.20(10) ?
O4 C11 C12 . . 109.82(10) ?
O3 C11 C12 . . 110.77(10) ?
C10 C11 C12 . . 112.40(12) ?
C11 C12 C7 . . 111.29(12) ?
C11 C12 H12A . . 109.4 ?
C7 C12 H12A . . 109.4 ?
C11 C12 H12B . . 109.4 ?
C7 C12 H12B . . 109.4 ?
H12A C12 H12B . . 108.0 ?
C11 C10 C9 . . 111.33(10) ?
C11 C10 H10A . . 109.4 ?
C9 C10 H10A . . 109.4 ?
C11 C10 H10B . . 109.4 ?
C9 C10 H10B . . 109.4 ?
H10A C10 H10B . . 108.0 ?
O1 C16 O3 . . 117.67(13) ?
O1 C16 C18 . . 125.75(14) ?
O3 C16 C18 . . 116.55(12) ?
C3 C4 C5 . . 118.04(14) ?
C3 C4 C13 . . 122.64(13) ?
C5 C4 C13 . . 119.32(14) ?
C13 C14 C15 . . 121.18(14) ?
C13 C14 H14A . . 119.4 ?
C15 C14 H14A . . 119.4 ?
C18 C15 C14 . . 128.93(13) ?
C18 C15 H15A . . 115.5 ?
C14 C15 H15A . . 115.5 ?
C14 C13 C4 . . 127.39(14) ?
C14 C13 H13A . . 116.3 ?
C4 C13 H13A . . 116.3 ?
C6 C5 C4 . . 121.11(15) ?
C6 C5 H5A . . 119.4 ?
C4 C5 H5A . . 119.4 ?
C8 C9 C10 . . 111.66(12) ?
C8 C9 H9A . . 109.3 ?
C10 C9 H9A . . 109.3 ?
C8 C9 H9B . . 109.3 ?
C10 C9 H9B . . 109.3 ?
H9A C9 H9B . . 107.9 ?
C2 C3 C4 . . 120.55(15) ?
C2 C3 H3A . . 119.7 ?
C4 C3 H3A . . 119.7 ?
C1 C6 C5 . . 119.95(15) ?
C1 C6 H6A . . 120.0 ?
C5 C6 H6A . . 120.0 ?
C9 C8 C7 . . 110.64(13) ?
C9 C8 H8A . . 109.5 ?
C7 C8 H8A . . 109.5 ?
C9 C8 H8B . . 109.5 ?
C7 C8 H8B . . 109.5 ?
H8A C8 H8B . . 108.1 ?
C3 C2 C1 . . 120.34(16) ?
C3 C2 H2A . . 119.8 ?
C1 C2 H2A . . 119.8 ?
C12 C7 C8 . . 111.50(12) ?
C12 C7 H7A . . 109.3 ?
C8 C7 H7A . . 109.3 ?
C12 C7 H7B . . 109.3 ?
C8 C7 H7B . . 109.3 ?
H7A C7 H7B . . 108.0 ?
C6 C1 C2 . . 120.00(16) ?
C6 C1 H1A . . 120.0 ?
C2 C1 H1A . . 120.0 ?

loop_
_geom_bond_atom_site_label_1
_geom_bond_atom_site_label_2
_geom_bond_site_symmetry_2
_geom_bond_distance
_geom_bond_publ_flag
O4 C17 . 1.3536(17) ?
O4 C11 . 1.4344(16) ?
O3 C16 . 1.3515(17) ?
O3 C11 . 1.4437(16) ?
C18 C15 . 1.3575(19) ?
C18 C16 . 1.4665(19) ?
C18 C17 . 1.4765(19) ?
O2 C17 . 1.2062(17) ?
C11 C10 . 1.5080(18) ?
C11 C12 . 1.5174(18) ?
C12 C7 . 1.522(2) ?
C12 H12A . 0.9700 ?
C12 H12B . 0.9700 ?
C10 C9 . 1.524(2) ?
C10 H10A . 0.9700 ?
C10 H10B . 0.9700 ?
C16 O1 . 1.2045(17) ?
C4 C3 . 1.394(2) ?
C4 C5 . 1.395(2) ?
C4 C13 . 1.457(2) ?
C14 C13 . 1.344(2) ?
C14 C15 . 1.428(2) ?
C14 H14A . 0.9300 ?
C15 H15A . 0.9300 ?
C13 H13A . 0.9300 ?
C5 C6 . 1.381(2) ?
C5 H5A . 0.9300 ?
C9 C8 . 1.522(2) ?
C9 H9A . 0.9700 ?
C9 H9B . 0.9700 ?
C3 C2 . 1.378(2) ?
C3 H3A . 0.9300 ?
C6 C1 . 1.369(2) ?
C6 H6A . 0.9300 ?
C8 C7 . 1.526(2) ?
C8 H8A . 0.9700 ?
C8 H8B . 0.9700 ?
C2 C1 . 1.384(2) ?
C2 H2A . 0.9300 ?
C7 H7A . 0.9700 ?
C7 H7B . 0.9700 ?
C1 H1A . 0.9300 ?

loop_
_geom_hbond_atom_site_label_D
_geom_hbond_atom_site_label_H
_geom_hbond_atom_site_label_A
_geom_hbond_site_symmetry_A
_geom_hbond_distance_DH
_geom_hbond_distance_HA
_geom_hbond_distance_DA
_geom_hbond_angle_DHA
C10 H10A O2 2_565 0.97 2.52 3.440(2) 158

loop_
_cod_related_entry_id
_cod_related_entry_database
_cod_related_entry_code
1 ChemSpider 24743386
